data_7706487
loop_
_publ_author_name
'van Rees, Karlotta'
'Love, Jason B.'

_publ_section_title
;
 Synthesis and complexes of a constrained-cavity Schiff-base dipyrrin
 macrocycle.
;
_journal_issue 5
_journal_name_full 'Dalton transactions (Cambridge, England : 2003)'
_journal_page_first 1610
_journal_page_last 1613
_journal_paper_doi 10.1039/d1dt00175b
_journal_volume 50
_journal_year 2021
_chemical_formula_moiety 'C29 H22 Br F5 Fe N4, C H2 Cl2'
_chemical_formula_sum 'C30 H24 Br Cl2 F5 Fe N4'
_chemical_formula_weight 742.19
_space_group_crystal_system triclinic
_space_group_IT_number 2
_space_group_name_Hall '-P 1'
_space_group_name_H-M_alt 'P -1'
_atom_sites_solution_hydrogens geom
_atom_sites_solution_primary dual
_audit_creation_date 2020-08-26
_audit_creation_method
;
Olex2 1.2
(compiled 2018.05.29 svn.r3508 for OlexSys, GUI svn.r5506)
;
_audit_update_record
;
2020-12-18 deposited with the CCDC.	2021-01-22 downloaded from the CCDC.
;
_cell_angle_alpha 108.864(6)
_cell_angle_beta 98.831(6)
_cell_angle_gamma 90.523(5)
_cell_formula_units_Z 2
_cell_length_a 9.6171(6)
_cell_length_b 12.2102(9)
_cell_length_c 13.8745(10)
_cell_measurement_reflns_used 4462
_cell_measurement_temperature 170
_cell_measurement_theta_max 21.0380
_cell_measurement_theta_min 3.8540
_cell_volume 1520.44(19)
_computing_cell_refinement 'CrysAlisPro 1.171.40.54a (Rigaku OD, 2019)'
_computing_data_collection 'CrysAlisPro 1.171.40.54a (Rigaku OD, 2019)'
_computing_data_reduction 'CrysAlisPro 1.171.40.54a (Rigaku OD, 2019)'
_computing_molecular_graphics 'Olex2 (Dolomanov et al., 2009)'
_computing_publication_material 'Olex2 (Dolomanov et al., 2009)'
_computing_structure_refinement 'ShelXL (Sheldrick, 2015)'
_computing_structure_solution 'ShelXT (Sheldrick, 2015)'
_diffrn_ambient_temperature 170
_diffrn_detector 'CCD plate'
_diffrn_detector_area_resol_mean 8.0521
_diffrn_detector_type Eos
_diffrn_measured_fraction_theta_full 0.998
_diffrn_measured_fraction_theta_max 0.998
_diffrn_measurement_details
;
List of Runs (angles in degrees, time in seconds):

  # Type    Start    End  Width  t~exp~   \w     \q     \k     \f   Frames
#--------------------------------------------------------------------------
  1  \w    -20.00  25.00   1.00   22.50    --  -17.39 -99.00 -30.00   45
  2  \w     -2.00  88.00   1.00   22.50    --   19.11  57.00 120.00   90
  3  \w     -7.00  92.00   1.00   22.50    --   19.11  37.00 -30.00   99
  4  \w    -39.00  49.00   1.00   22.50    --   19.11 -77.00 -30.00   88
  5  \w    -20.00  61.00   1.00   22.50    --   19.11 -99.00  90.00   81
  6  \w    -20.00  61.00   1.00   22.50    --   19.11 -99.00-180.00   81
  7  \w     -7.00  92.00   1.00   22.50    --   19.11  37.00-120.00   99
  8  \w     -7.00  92.00   1.00   22.50    --   19.11  37.00  30.00   99
  9  \w    -50.00  41.00   1.00   22.50    --   19.11 -57.00-150.00   91
 10  \w    -93.00 -39.00   1.00   22.50    --  -17.39-178.00  30.00   54
 11  \w    -39.00  13.00   1.00   22.50    --  -17.39 -77.00 -90.00   52
 12  \w     -2.00  88.00   1.00   22.50    --   19.11  57.00-180.00   90
 13  \w    -20.00  61.00   1.00   22.50    --   19.11 -99.00   0.00   81
 14  \w    -11.00  39.00   1.00   22.50    --   19.11  77.00-180.00   50
 15  \w    -54.00  92.00   1.00   22.50    --   19.11   0.00-180.00  146
 16  \w    -20.00  61.00   1.00   22.50    --   19.11 -99.00 -90.00   81
 17  \w    -54.00  92.00   1.00   22.50    --   19.11   0.00-120.00  146
 18  \w    -54.00  -4.00   1.00   22.50    --   19.11   0.00 -90.00   50
;
_diffrn_measurement_device 'four-circle diffractometer'
_diffrn_measurement_device_type 'Xcalibur, Eos'
_diffrn_measurement_method '\w scans'
_diffrn_orient_matrix_type 'CrysAlisPro convention (1999,Acta A55,543-557)'
_diffrn_orient_matrix_UB_11 0.0107277000
_diffrn_orient_matrix_UB_12 0.0588554000
_diffrn_orient_matrix_UB_13 0.0036594000
_diffrn_orient_matrix_UB_21 -0.0671783000
_diffrn_orient_matrix_UB_22 -0.0030488000
_diffrn_orient_matrix_UB_23 -0.0304789000
_diffrn_orient_matrix_UB_31 -0.0310645000
_diffrn_orient_matrix_UB_32 0.0176114000
_diffrn_orient_matrix_UB_33 0.0453687000
_diffrn_radiation_monochromator graphite
_diffrn_radiation_probe x-ray
_diffrn_radiation_type MoK\a
_diffrn_radiation_wavelength 0.71073
_diffrn_reflns_av_R_equivalents 0.1238
_diffrn_reflns_av_unetI/netI 0.0902
_diffrn_reflns_Laue_measured_fraction_full 0.998
_diffrn_reflns_Laue_measured_fraction_max 0.998
_diffrn_reflns_limit_h_max 11
_diffrn_reflns_limit_h_min -11
_diffrn_reflns_limit_k_max 14
_diffrn_reflns_limit_k_min -14
_diffrn_reflns_limit_l_max 16
_diffrn_reflns_limit_l_min -16
_diffrn_reflns_number 41369
_diffrn_reflns_point_group_measured_fraction_full 0.998
_diffrn_reflns_point_group_measured_fraction_max 0.998
_diffrn_reflns_theta_full 25.242
_diffrn_reflns_theta_max 25.349
_diffrn_reflns_theta_min 3.231
_diffrn_source 'fine-focus sealed X-ray tube'
_diffrn_source_type 'Enhance (Mo) X-ray Source'
_exptl_absorpt_coefficient_mu 2.044
_exptl_absorpt_correction_T_max 0.998
_exptl_absorpt_correction_T_min 0.996
_exptl_absorpt_correction_type analytical
_exptl_absorpt_process_details
;
CrysAlisPro 1.171.40.54a (Rigaku Oxford Diffraction, 2019)
Analytical numeric absorption correction using a multifaceted crystal
			model based on expressions derived by R.C. Clark & J.S. Reid.
(Clark, R. C. & Reid, J. S. (1995). Acta Cryst. A51, 887-897)
Empirical absorption correction using spherical harmonics,
 implemented in SCALE3 ABSPACK scaling algorithm.
;
_exptl_crystal_colour 'dull bluish red'
_exptl_crystal_colour_lustre dull
_exptl_crystal_colour_modifier bluish
_exptl_crystal_colour_primary red
_exptl_crystal_density_diffrn 1.621
_exptl_crystal_description block
_exptl_crystal_F_000 744
_exptl_crystal_preparation 'Transmetallation with the lithium salt'
_exptl_crystal_recrystallization_method 'Slow evaporation of a diluted n-hexane solution'
_exptl_crystal_size_max 0.179
_exptl_crystal_size_mid 0.102
_exptl_crystal_size_min 0.061
_refine_diff_density_max 0.793
_refine_diff_density_min -0.728
_refine_diff_density_rms 0.119
_refine_ls_extinction_method none
_refine_ls_goodness_of_fit_ref 1.184
_refine_ls_hydrogen_treatment constr
_refine_ls_matrix_type full
_refine_ls_number_parameters 392
_refine_ls_number_reflns 5570
_refine_ls_number_restraints 0
_refine_ls_restrained_S_all 1.184
_refine_ls_R_factor_all 0.1248
_refine_ls_R_factor_gt 0.0897
_refine_ls_shift/su_max 0.000
_refine_ls_shift/su_mean 0.000
_refine_ls_structure_factor_coef Fsqd
_refine_ls_weighting_details 'w=1/[\s^2^(Fo^2^)+(0.0535P)^2^+4.4748P] where P=(Fo^2^+2Fc^2^)/3'
_refine_ls_weighting_scheme calc
_refine_ls_wR_factor_gt 0.1593
_refine_ls_wR_factor_ref 0.1718
_reflns_Friedel_coverage 0.000
_reflns_number_gt 4175
_reflns_number_total 5570
_reflns_threshold_expression 'I > 2\s(I)'
_cod_data_source_file d1dt00175b2.cif
_cod_data_source_block j2008_239_1
_cod_depositor_comments 'Adding full bibliography for 7706485--7706489.cif.'
_cod_database_code 7706487
_shelx_shelxl_version_number 2018/3
_chemical_oxdiff_formula 'C29 H22 F5 N4 Fe1 Br1'
_chemical_oxdiff_usercomment '@ 190 K'
_shelx_space_group_comment
;
The symmetry employed for this shelxl refinement is uniquely defined
by the following loop, which should always be used as a source of
symmetry information in preference to the above space-group names.
They are only intended as comments.
;
_reflns_odcompleteness_completeness 99.77
_reflns_odcompleteness_iscentric 1
_reflns_odcompleteness_theta 25.30
_olex2_refinement_description
;
1. Others
 Fixed Uiso: H1(0.034) H24(0.034) H8(0.031) H10(0.033) H11(0.033) H21(0.038)
 H22(0.042) H6A(0.05) H6B(0.05) H6C(0.05) H7A(0.058) H7B(0.058) H7C(0.058)
 H30A(0.06) H30B(0.06) H2(0.051) H29(0.046) H3(0.044) H26A(0.066) H26B(0.066)
 H26C(0.066) H27A(0.075) H27B(0.075) H27C(0.075)
 Fixed X: H1(0.063431) H24(0.113115) H8(0.281714) H10(0.344969) H11(0.347949)
 H21(0.227883) H22(0.156814) H6A(-0.02415) H6B(0.019216) H6C(0.020095)
 H7A(0.260306) H7B(0.280625) H7C(0.386352) H30A(0.62738) H30B(0.475883)
 H2(0.427951) H29(0.308144) H3(0.388965) H26A(-0.103662) H26B(-0.077188) H26C(-
 0.092838) H27A(0.255254) H27B(0.149758) H27C(0.100537)
 Fixed Y: H1(0.773534) H24(0.790207) H8(0.5055) H10(0.273465) H11(0.194875)
 H21(0.393322) H22(0.591483) H6A(0.696554) H6B(0.76976) H6C(0.631315)
 H7A(0.634044) H7B(0.772578) H7C(0.698774) H30A(0.614206) H30B(0.557943)
 H2(1.048679) H29(1.050971) H3(0.897472) H26A(0.883766) H26B(0.973376)
 H26C(0.837008) H27A(0.964306) H27B(1.056268) H27C(0.967875)
 Fixed Z: H1(0.432039) H24(0.119807) H8(0.557763) H10(0.427064) H11(0.237727)
 H21(-0.067648) H22(-0.057818) H6A(0.532758) H6B(0.652717) H6C(0.614962)
 H7A(0.69306) H7B(0.736244) H7C(0.665478) H30A(0.29158) H30B(0.228199)
 H2(0.605916) H29(0.449197) H3(0.667692) H26A(0.236072) H26B(0.35143)
 H26C(0.33207) H27A(0.258232) H27B(0.312191) H27C(0.197773)
;
_olex2_submission_special_instructions 'No special instructions were received'
_oxdiff_exptl_absorpt_empirical_details
;
Empirical correction (ABSPACK) includes:
- Absorption correction using spherical harmonics
- Frame scaling
;
_oxdiff_exptl_absorpt_empirical_full_max 1.089
_oxdiff_exptl_absorpt_empirical_full_min 0.923

loop_
_space_group_symop_operation_xyz
'x, y, z'
'-x, -y, -z'

loop_
_atom_site_label
_atom_site_type_symbol
_atom_site_fract_x
_atom_site_fract_y
_atom_site_fract_z
_atom_site_U_iso_or_equiv
_atom_site_adp_type
_atom_site_occupancy
_atom_site_site_symmetry_order
_atom_site_calc_flag
_atom_site_refinement_flags_posn
_atom_site_refinement_flags_adp
_atom_site_refinement_flags_occupancy
_atom_site_disorder_assembly
_atom_site_disorder_group
Br1 Br -0.10366(8) 0.56917(7) 0.29619(6) 0.0334(2) Uani 1 1 d . . . . .
Fe1 Fe 0.15586(10) 0.60779(8) 0.31370(7) 0.0243(3) Uani 1 1 d . . . . .
Cl2 Cl 0.4524(2) 0.7031(2) 0.37609(16) 0.0502(6) Uani 1 1 d . . . . .
Cl1 Cl 0.5360(3) 0.7162(3) 0.1900(2) 0.0938(11) Uani 1 1 d . . . . .
F5 F 0.5459(5) 0.3431(4) 0.1014(4) 0.0547(13) Uani 1 1 d . . . . .
N2 N 0.2452(6) 0.4513(5) 0.3102(4) 0.0222(13) Uani 1 1 d . . . . .
N3 N 0.1868(6) 0.5493(5) 0.1596(4) 0.0262(13) Uani 1 1 d . . . . .
F1 F 0.0969(5) 0.1484(4) 0.0038(4) 0.0641(15) Uani 1 1 d . . . . .
N4 N 0.1277(6) 0.7669(5) 0.2523(4) 0.0275(14) Uani 1 1 d . . . . .
N1 N 0.2088(5) 0.6111(5) 0.4859(4) 0.0231(13) Uani 1 1 d . . . . .
F3 F 0.4802(7) -0.0280(4) -0.1434(4) 0.081(2) Uani 1 1 d . . . . .
F4 F 0.6504(6) 0.1589(5) -0.0279(4) 0.0760(18) Uani 1 1 d . . . . .
F2 F 0.2026(7) -0.0334(4) -0.1265(4) 0.085(2) Uani 1 1 d . . . . .
C9 C 0.2750(7) 0.4262(6) 0.3977(5) 0.0229(15) Uani 1 1 d . . . . .
C1 C 0.1438(8) 0.8255(6) 0.4645(5) 0.0286(17) Uani 1 1 d . . . . .
H1 H 0.063431 0.773534 0.432039 0.034 Uiso 1 1 calc R . . . .
C24 C 0.1303(7) 0.7363(6) 0.1560(6) 0.0280(17) Uani 1 1 d . . . . .
H24 H 0.113115 0.790207 0.119807 0.034 Uiso 1 1 calc R . . . .
C12 C 0.2735(7) 0.3553(6) 0.2322(5) 0.0233(16) Uani 1 1 d . . . . .
C4 C 0.2231(7) 0.8162(6) 0.5539(5) 0.0273(17) Uani 1 1 d . . . . .
C8 C 0.2575(7) 0.5165(6) 0.4927(5) 0.0259(16) Uani 1 1 d . . . . .
H8 H 0.281714 0.505500 0.557763 0.031 Uiso 1 1 calc R . . . .
C10 C 0.3201(7) 0.3122(6) 0.3781(5) 0.0274(16) Uani 1 1 d . . . . .
H10 H 0.344969 0.273465 0.427064 0.033 Uiso 1 1 calc R . . . .
C13 C 0.2641(7) 0.3541(6) 0.1300(5) 0.0240(15) Uani 1 1 d . . . . .
C11 C 0.3207(7) 0.2694(6) 0.2746(6) 0.0279(17) Uani 1 1 d . . . . .
H11 H 0.347949 0.194875 0.237727 0.033 Uiso 1 1 calc R . . . .
C14 C 0.3184(8) 0.2508(6) 0.0559(5) 0.0298(17) Uani 1 1 d . . . . .
C23 C 0.1596(7) 0.6185(6) 0.1025(5) 0.0255(16) Uani 1 1 d . . . . .
C21 C 0.2106(8) 0.4528(7) -0.0076(5) 0.0315(17) Uani 1 1 d . . . . .
H21 H 0.227883 0.393322 -0.067648 0.038 Uiso 1 1 calc R . . . .
C22 C 0.1722(8) 0.5607(7) -0.0026(5) 0.0351(19) Uani 1 1 d . . . . .
H22 H 0.156814 0.591483 -0.057818 0.042 Uiso 1 1 calc R . . . .
C20 C 0.2204(7) 0.4445(6) 0.0944(5) 0.0274(16) Uani 1 1 d . . . . .
C5 C 0.1935(7) 0.7091(6) 0.5825(5) 0.0232(16) Uani 1 1 d . . . . .
C28 C 0.1773(8) 0.9073(6) 0.4208(6) 0.0302(17) Uani 1 1 d . . . . .
C6 C 0.0379(8) 0.7009(6) 0.5971(6) 0.0333(18) Uani 1 1 d . . . . .
H6A H -0.024150 0.696554 0.532758 0.050 Uiso 1 1 calc GR . . . .
H6B H 0.019216 0.769760 0.652717 0.050 Uiso 1 1 calc GR . . . .
H6C H 0.020095 0.631315 0.614962 0.050 Uiso 1 1 calc GR . . . .
C7 C 0.2885(8) 0.7031(7) 0.6777(5) 0.038(2) Uani 1 1 d . . . . .
H7A H 0.260306 0.634044 0.693060 0.058 Uiso 1 1 calc GR . . . .
H7B H 0.280625 0.772578 0.736244 0.058 Uiso 1 1 calc GR . . . .
H7C H 0.386352 0.698774 0.665478 0.058 Uiso 1 1 calc GR . . . .
C30 C 0.5304(9) 0.6321(8) 0.2682(7) 0.050(2) Uani 1 1 d . . . . .
H30A H 0.627380 0.614206 0.291580 0.060 Uiso 1 1 calc R . . . .
H30B H 0.475883 0.557943 0.228199 0.060 Uiso 1 1 calc R . . . .
C25 C 0.1001(8) 0.8898(6) 0.3101(6) 0.0336(18) Uani 1 1 d . . . . .
C2 C 0.3580(9) 0.9886(7) 0.5676(6) 0.043(2) Uani 1 1 d . . . . .
H2 H 0.427951 1.048679 0.605916 0.051 Uiso 1 1 calc R . . . .
C29 C 0.2852(8) 0.9916(6) 0.4756(6) 0.038(2) Uani 1 1 d . . . . .
H29 H 0.308144 1.050971 0.449197 0.046 Uiso 1 1 calc R . . . .
C3 C 0.3326(8) 0.9007(6) 0.6062(6) 0.0365(19) Uani 1 1 d . . . . .
H3 H 0.388965 0.897472 0.667692 0.044 Uiso 1 1 calc R . . . .
C19 C 0.4588(9) 0.2533(7) 0.0463(6) 0.037(2) Uani 1 1 d . . . . .
C15 C 0.2341(9) 0.1540(7) -0.0034(6) 0.044(2) Uani 1 1 d . . . . .
C18 C 0.5126(11) 0.1555(8) -0.0211(7) 0.050(2) Uani 1 1 d . . . . .
C26 C -0.0572(9) 0.8966(7) 0.3072(6) 0.044(2) Uani 1 1 d . . . . .
H26A H -0.103662 0.883766 0.236072 0.066 Uiso 1 1 calc GR . . . .
H26B H -0.077188 0.973376 0.351430 0.066 Uiso 1 1 calc GR . . . .
H26C H -0.092838 0.837008 0.332070 0.066 Uiso 1 1 calc GR . . . .
C17 C 0.4242(13) 0.0619(8) -0.0789(6) 0.053(3) Uani 1 1 d . . . . .
C27 C 0.1565(10) 0.9774(6) 0.2656(7) 0.050(2) Uani 1 1 d . . . . .
H27A H 0.255254 0.964306 0.258232 0.075 Uiso 1 1 calc GR . . . .
H27B H 0.149758 1.056268 0.312191 0.075 Uiso 1 1 calc GR . . . .
H27C H 0.100537 0.967875 0.197773 0.075 Uiso 1 1 calc GR . . . .
C16 C 0.2866(12) 0.0577(7) -0.0706(6) 0.055(3) Uani 1 1 d . . . . .

loop_
_atom_site_aniso_label
_atom_site_aniso_U_11
_atom_site_aniso_U_22
_atom_site_aniso_U_33
_atom_site_aniso_U_23
_atom_site_aniso_U_13
_atom_site_aniso_U_12
Br1 0.0244(4) 0.0391(5) 0.0375(5) 0.0139(4) 0.0044(3) 0.0031(3)
Fe1 0.0278(6) 0.0215(6) 0.0249(6) 0.0068(4) 0.0097(5) 0.0086(4)
Cl2 0.0458(13) 0.0637(15) 0.0395(11) 0.0142(11) 0.0096(10) -0.0094(11)
Cl1 0.084(2) 0.160(3) 0.0750(19) 0.077(2) 0.0392(16) 0.042(2)
F5 0.043(3) 0.046(3) 0.074(3) 0.011(3) 0.025(3) 0.007(2)
N2 0.023(3) 0.022(3) 0.021(3) 0.006(3) 0.007(2) 0.006(2)
N3 0.029(3) 0.026(3) 0.023(3) 0.007(3) 0.006(3) 0.007(3)
F1 0.049(3) 0.043(3) 0.077(4) -0.003(3) -0.010(3) 0.000(2)
N4 0.028(3) 0.026(3) 0.030(3) 0.009(3) 0.010(3) 0.007(3)
N1 0.014(3) 0.030(3) 0.026(3) 0.008(3) 0.005(2) 0.000(3)
F3 0.144(6) 0.061(4) 0.036(3) 0.005(3) 0.023(3) 0.073(4)
F4 0.076(4) 0.087(4) 0.084(4) 0.036(3) 0.052(3) 0.050(3)
F2 0.116(5) 0.037(3) 0.062(4) -0.020(3) -0.024(3) 0.020(3)
C9 0.020(4) 0.027(4) 0.022(4) 0.008(3) 0.006(3) -0.003(3)
C1 0.032(4) 0.019(4) 0.031(4) -0.002(3) 0.015(3) 0.004(3)
C24 0.029(4) 0.024(4) 0.038(4) 0.018(3) 0.009(3) 0.013(3)
C12 0.022(4) 0.019(4) 0.026(4) 0.003(3) 0.008(3) -0.002(3)
C4 0.033(4) 0.025(4) 0.023(4) -0.001(3) 0.017(3) 0.008(3)
C8 0.017(4) 0.035(4) 0.027(4) 0.012(3) 0.003(3) -0.001(3)
C10 0.033(4) 0.021(4) 0.033(4) 0.014(3) 0.009(3) 0.013(3)
C13 0.028(4) 0.015(4) 0.027(4) 0.003(3) 0.008(3) 0.007(3)
C11 0.027(4) 0.021(4) 0.040(4) 0.012(3) 0.016(3) 0.013(3)
C14 0.047(5) 0.024(4) 0.014(3) 0.001(3) 0.003(3) 0.011(4)
C23 0.028(4) 0.022(4) 0.029(4) 0.012(3) 0.006(3) 0.003(3)
C21 0.033(4) 0.034(5) 0.025(4) 0.006(3) 0.006(3) 0.006(3)
C22 0.043(5) 0.038(5) 0.025(4) 0.012(4) 0.002(3) 0.006(4)
C20 0.026(4) 0.026(4) 0.026(4) 0.002(3) 0.006(3) 0.004(3)
C5 0.024(4) 0.025(4) 0.016(3) -0.002(3) 0.006(3) -0.002(3)
C28 0.038(4) 0.017(4) 0.038(4) 0.005(3) 0.021(4) 0.013(3)
C6 0.034(4) 0.034(4) 0.036(4) 0.012(4) 0.016(4) 0.004(3)
C7 0.043(5) 0.041(5) 0.024(4) 0.002(4) 0.004(4) -0.004(4)
C30 0.038(5) 0.051(6) 0.059(6) 0.016(5) 0.011(4) 0.016(4)
C25 0.042(5) 0.021(4) 0.043(5) 0.012(4) 0.020(4) 0.015(3)
C2 0.044(5) 0.030(5) 0.044(5) -0.007(4) 0.016(4) -0.009(4)
C29 0.048(5) 0.021(4) 0.051(5) 0.009(4) 0.030(4) 0.001(4)
C3 0.039(5) 0.029(4) 0.031(4) -0.005(4) 0.009(4) -0.005(4)
C19 0.050(5) 0.037(5) 0.034(4) 0.016(4) 0.021(4) 0.021(4)
C15 0.045(5) 0.041(5) 0.040(5) 0.007(4) -0.003(4) 0.020(4)
C18 0.068(7) 0.055(6) 0.045(5) 0.032(5) 0.030(5) 0.041(5)
C26 0.054(6) 0.038(5) 0.044(5) 0.013(4) 0.019(4) 0.024(4)
C17 0.098(8) 0.035(5) 0.021(4) 0.000(4) 0.010(5) 0.036(5)
C27 0.087(7) 0.019(4) 0.053(5) 0.016(4) 0.028(5) 0.015(4)
C16 0.082(8) 0.029(5) 0.033(5) -0.005(4) -0.013(5) 0.022(5)

loop_
_atom_type_symbol
_atom_type_description
_atom_type_scat_dispersion_real
_atom_type_scat_dispersion_imag
_atom_type_scat_source
C C 0.0033 0.0016 'International Tables Vol C Tables 4.2.6.8 and 6.1.1.4'
H H 0.0000 0.0000 'International Tables Vol C Tables 4.2.6.8 and 6.1.1.4'
Br Br -0.2901 2.4595 'International Tables Vol C Tables 4.2.6.8 and 6.1.1.4'
Cl Cl 0.1484 0.1585 'International Tables Vol C Tables 4.2.6.8 and 6.1.1.4'
F F 0.0171 0.0103 'International Tables Vol C Tables 4.2.6.8 and 6.1.1.4'
Fe Fe 0.3463 0.8444 'International Tables Vol C Tables 4.2.6.8 and 6.1.1.4'
N N 0.0061 0.0033 'International Tables Vol C Tables 4.2.6.8 and 6.1.1.4'

loop_
_exptl_crystal_face_index_h
_exptl_crystal_face_index_k
_exptl_crystal_face_index_l
_exptl_crystal_face_perp_dist
-2 17 -2 0.0306
2 -17 2 0.0306
7 4 -18 0.0847
-7 -4 18 0.0847
-12 5 -4 0.0565
-7 -15 5 0.0399
5 15 -1 0.0378
-3 -15 -3 0.0503
10 -12 5 0.0358
7 1 14 0.0543
12 1 5 0.0396
-11 -6 -4 0.0558
-7 11 -13 0.0740

loop_
_geom_angle_atom_site_label_1
_geom_angle_atom_site_label_2
_geom_angle_atom_site_label_3
_geom_angle
_geom_angle_site_symmetry_1
_geom_angle_site_symmetry_3
_geom_angle_publ_flag
N2 Fe1 Br1 105.73(15) . . ?
N2 Fe1 N3 81.0(2) . . ?
N2 Fe1 N4 150.7(2) . . ?
N2 Fe1 N1 73.2(2) . . ?
N3 Fe1 Br1 102.06(16) . . ?
N3 Fe1 N4 73.0(2) . . ?
N3 Fe1 N1 151.9(2) . . ?
N4 Fe1 Br1 92.97(14) . . ?
N1 Fe1 Br1 95.52(13) . . ?
N1 Fe1 N4 128.1(2) . . ?
C9 N2 Fe1 119.3(4) . . ?
C9 N2 C12 106.6(6) . . ?
C12 N2 Fe1 133.9(4) . . ?
C23 N3 Fe1 119.1(4) . . ?
C23 N3 C20 106.8(5) . . ?
C20 N3 Fe1 133.8(5) . . ?
C24 N4 Fe1 111.3(5) . . ?
C24 N4 C25 119.9(6) . . ?
C25 N4 Fe1 128.7(4) . . ?
C8 N1 Fe1 112.2(4) . . ?
C8 N1 C5 120.0(6) . . ?
C5 N1 Fe1 127.8(4) . . ?
N2 C9 C8 117.0(6) . . ?
N2 C9 C10 110.9(6) . . ?
C10 C9 C8 132.1(6) . . ?
C28 C1 C4 122.7(7) . . ?
N4 C24 C23 119.0(6) . . ?
N2 C12 C13 122.2(6) . . ?
N2 C12 C11 108.9(6) . . ?
C13 C12 C11 128.7(6) . . ?
C1 C4 C5 117.6(6) . . ?
C1 C4 C3 117.8(7) . . ?
C3 C4 C5 124.4(7) . . ?
N1 C8 C9 118.0(6) . . ?
C11 C10 C9 105.9(6) . . ?
C12 C13 C14 116.6(6) . . ?
C20 C13 C12 125.3(6) . . ?
C20 C13 C14 117.8(6) . . ?
C10 C11 C12 107.6(6) . . ?
C19 C14 C13 118.8(6) . . ?
C15 C14 C13 122.9(7) . . ?
C15 C14 C19 118.3(7) . . ?
N3 C23 C24 116.7(6) . . ?
N3 C23 C22 111.5(6) . . ?
C22 C23 C24 131.7(6) . . ?
C22 C21 C20 107.7(6) . . ?
C21 C22 C23 105.9(6) . . ?
N3 C20 C13 122.3(6) . . ?
N3 C20 C21 108.1(6) . . ?
C13 C20 C21 129.5(6) . . ?
N1 C5 C4 102.8(5) . . ?
N1 C5 C6 106.5(5) . . ?
C4 C5 C6 110.3(6) . . ?
C7 C5 N1 113.3(6) . . ?
C7 C5 C4 114.2(6) . . ?
C7 C5 C6 109.3(6) . . ?
C1 C28 C25 116.2(6) . . ?
C1 C28 C29 118.0(7) . . ?
C29 C28 C25 125.5(7) . . ?
Cl1 C30 Cl2 111.3(5) . . ?
N4 C25 C28 102.8(5) . . ?
N4 C25 C26 107.9(6) . . ?
N4 C25 C27 112.8(6) . . ?
C26 C25 C28 111.1(6) . . ?
C26 C25 C27 110.3(7) . . ?
C27 C25 C28 111.6(7) . . ?
C29 C2 C3 121.9(7) . . ?
C2 C29 C28 119.9(7) . . ?
C2 C3 C4 119.4(8) . . ?
F5 C19 C14 121.5(6) . . ?
F5 C19 C18 118.9(8) . . ?
C14 C19 C18 119.6(8) . . ?
F1 C15 C14 120.0(7) . . ?
F1 C15 C16 117.7(8) . . ?
C14 C15 C16 122.3(8) . . ?
F4 C18 C19 118.6(9) . . ?
F4 C18 C17 121.6(8) . . ?
C17 C18 C19 119.8(9) . . ?
F3 C17 C18 117.4(10) . . ?
C16 C17 F3 121.1(9) . . ?
C16 C17 C18 121.5(8) . . ?
F2 C16 C15 120.6(10) . . ?
F2 C16 C17 120.9(8) . . ?
C17 C16 C15 118.5(8) . . ?

loop_
_geom_bond_atom_site_label_1
_geom_bond_atom_site_label_2
_geom_bond_distance
_geom_bond_site_symmetry_2
_geom_bond_publ_flag
Br1 Fe1 2.4957(12) . ?
Fe1 N2 2.092(5) . ?
Fe1 N3 2.094(5) . ?
Fe1 N4 2.363(6) . ?
Fe1 N1 2.353(5) . ?
Cl2 C30 1.752(8) . ?
Cl1 C30 1.724(9) . ?
F5 C19 1.316(9) . ?
N2 C9 1.337(8) . ?
N2 C12 1.377(8) . ?
N3 C23 1.335(8) . ?
N3 C20 1.381(8) . ?
F1 C15 1.341(9) . ?
N4 C24 1.269(8) . ?
N4 C25 1.503(8) . ?
N1 C8 1.276(8) . ?
N1 C5 1.509(8) . ?
F3 C17 1.349(9) . ?
F4 C18 1.345(10) . ?
F2 C16 1.313(10) . ?
C9 C8 1.453(9) . ?
C9 C10 1.415(9) . ?
C1 C4 1.392(10) . ?
C1 C28 1.383(10) . ?
C24 C23 1.443(9) . ?
C12 C13 1.402(9) . ?
C12 C11 1.408(9) . ?
C4 C5 1.521(10) . ?
C4 C3 1.400(10) . ?
C10 C11 1.360(9) . ?
C13 C14 1.503(9) . ?
C13 C20 1.391(9) . ?
C14 C19 1.378(11) . ?
C14 C15 1.371(11) . ?
C23 C22 1.424(9) . ?
C21 C22 1.354(10) . ?
C21 C20 1.441(10) . ?
C5 C6 1.547(9) . ?
C5 C7 1.509(10) . ?
C28 C25 1.547(11) . ?
C28 C29 1.395(10) . ?
C25 C26 1.511(11) . ?
C25 C27 1.530(10) . ?
C2 C29 1.370(11) . ?
C2 C3 1.381(11) . ?
C19 C18 1.416(11) . ?
C15 C16 1.398(11) . ?
C18 C17 1.361(13) . ?
C17 C16 1.347(13) . ?

loop_
_exptl_oxdiff_crystal_face_indexfrac_h
_exptl_oxdiff_crystal_face_indexfrac_k
_exptl_oxdiff_crystal_face_indexfrac_l
_exptl_oxdiff_crystal_face_x
_exptl_oxdiff_crystal_face_y
_exptl_oxdiff_crystal_face_z
-2.3167 16.7026 -2.3578 0.9496 0.1766 0.2592
2.3167 -16.7026 2.3578 -0.9496 -0.1766 -0.2592
7.2884 3.8467 -17.8831 0.2391 0.0437 -0.9700
-7.2884 -3.8467 17.8831 -0.2391 -0.0437 0.9700
-12.4893 4.6523 -4.1547 0.1246 0.9515 0.2814
-6.5381 -14.9029 5.1234 -0.9285 0.3285 0.1731
4.6946 15.1742 -0.9600 0.9399 -0.3324 0.0778
-2.6131 -14.5175 -3.1553 -0.8940 0.3160 -0.3176
9.5208 -12.0282 5.3212 -0.5863 -0.7651 -0.2662
6.8554 0.6778 13.9318 0.1644 -0.8872 0.4310
12.0251 0.5513 5.4833 0.1815 -0.9766 -0.1151
-10.9294 -5.8558 -4.1159 -0.4770 0.8775 0.0497
-6.7705 10.7403 -13.4944 0.5101 0.8334 -0.2127
